data_7001023
loop_
_publ_author_name
'G\'omez-Ruiz, Santiago'
'Gallego, Beatriz'
'Hey-Hawkins, Evamarie'

_publ_section_title
;
 Platinum(II) tetramesityltetraphosphane-1,4-diides
;
_journal_issue 16
_journal_name_full 'Dalton Transactions'
_journal_page_first 2915
_journal_page_last 2920
_journal_paper_doi 10.1039/b822675j
_journal_year 2009
_chemical_formula_sum 'C49 H65 N2 P4 Pt'
_chemical_formula_weight 1001
_chemical_name_systematic
;
?
;
_space_group_IT_number 2
_symmetry_cell_setting triclinic
_symmetry_space_group_name_Hall '-P 1'
_symmetry_space_group_name_H-M 'P -1'
_atom_sites_solution_hydrogens geom
_atom_sites_solution_primary direct
_atom_sites_solution_secondary difmap
_audit_conform_dict_location ftp://ftp.iucr.org/pub/cif_core.dic
_audit_conform_dict_name cif_core.dic
_audit_conform_dict_version 2.3
_audit_creation_date 2008-09-30T15:51:01-00:00
_audit_creation_method 'WinGX routine CIF_UPDATE'
_cell_angle_alpha 74.4470(10)
_cell_angle_beta 75.845(7)
_cell_angle_gamma 69.4700(10)
_cell_formula_units_Z 2
_cell_length_a 11.6057(2)
_cell_length_b 11.8615(9)
_cell_length_c 19.3947(11)
_cell_measurement_reflns_used 14485
_cell_measurement_temperature 130(2)
_cell_measurement_theta_max 32.4222
_cell_measurement_theta_min 2.5832
_cell_volume 2375.0(2)
_computing_cell_refinement
;
CrysAlis RED, Oxford Diffraction Ltd.,
Version 1.171.32.15 (release 10-01-2008 CrysAlis171 .NET)
(compiled Jan 10 2008,16:37:18)
;
_computing_data_collection
;
CrysAlis CCD, Oxford Diffraction Ltd.,
Version 1.171.32.15 (release 10-01-2008 CrysAlis171 .NET)
(compiled Jan 10 2008,16:37:18)
;
_computing_data_reduction
;
CrysAlis RED, Oxford Diffraction Ltd.,
Version 1.171.32.15 (release 10-01-2008 CrysAlis171 .NET)
(compiled Jan 10 2008,16:37:18)
;
_computing_structure_refinement 'SHELXL-97 (Sheldrick, 1997)'
_diffrn_ambient_temperature 130(2)
_diffrn_detector_area_resol_mean 16.356
_diffrn_measured_fraction_theta_full 0.987
_diffrn_measured_fraction_theta_max 0.987
_diffrn_measurement_device_type 'ccd xcalibur s'
_diffrn_measurement_method '\w scans and \f scans'
_diffrn_orient_matrix_UB_11 -0.001835802
_diffrn_orient_matrix_UB_12 -0.0084821032
_diffrn_orient_matrix_UB_13 0.0356231781
_diffrn_orient_matrix_UB_21 0.0352272308
_diffrn_orient_matrix_UB_22 -0.0211986606
_diffrn_orient_matrix_UB_23 0.0104898934
_diffrn_orient_matrix_UB_31 0.0159434924
_diffrn_orient_matrix_UB_32 0.0478990628
_diffrn_orient_matrix_UB_33 0.0101305612
_diffrn_radiation_monochromator graphite
_diffrn_radiation_type MoK\a
_diffrn_radiation_wavelength 0.71073
_diffrn_reflns_av_R_equivalents 0.0478
_diffrn_reflns_av_unetI/netI 0.071
_diffrn_reflns_limit_h_max 14
_diffrn_reflns_limit_h_min -14
_diffrn_reflns_limit_k_max 14
_diffrn_reflns_limit_k_min -14
_diffrn_reflns_limit_l_max 24
_diffrn_reflns_limit_l_min -24
_diffrn_reflns_number 32029
_diffrn_reflns_theta_full 26.37
_diffrn_reflns_theta_max 26.37
_diffrn_reflns_theta_min 2.59
_exptl_absorpt_coefficient_mu 3.123
_exptl_absorpt_correction_T_max 0.939
_exptl_absorpt_correction_T_min 0.741
_exptl_absorpt_correction_type multi-scan
_exptl_absorpt_process_details
;
CrysAlis RED, Oxford Diffraction Ltd.,
Version 1.171.32.15 (release 10-01-2008 CrysAlis171 .NET)
(compiled Jan 10 2008,16:37:18)
Empirical absorption correction using spherical harmonics,
implemented in SCALE3 ABSPACK scaling algorithm.
;
_exptl_crystal_colour yellow
_exptl_crystal_density_diffrn 1.4
_exptl_crystal_density_method 'not measured'
_exptl_crystal_description needles
_exptl_crystal_F_000 1022
_exptl_crystal_size_max 0.2
_exptl_crystal_size_mid 0.08
_exptl_crystal_size_min 0.02
_refine_diff_density_max 1.341
_refine_diff_density_min -0.562
_refine_diff_density_rms 0.092
_refine_ls_extinction_method none
_refine_ls_goodness_of_fit_ref 0.894
_refine_ls_hydrogen_treatment constr
_refine_ls_matrix_type full
_refine_ls_number_parameters 524
_refine_ls_number_reflns 9585
_refine_ls_number_restraints 3
_refine_ls_restrained_S_all 0.899
_refine_ls_R_factor_all 0.0418
_refine_ls_R_factor_gt 0.0278
_refine_ls_shift/su_max 0.002
_refine_ls_shift/su_mean 0
_refine_ls_structure_factor_coef Fsqd
_refine_ls_weighting_details 'calc w=1/[\s^2^(Fo^2^)+(0.0179P)^2^+0.0000P] where P=(Fo^2^+2Fc^2^)/3'
_refine_ls_weighting_scheme calc
_refine_ls_wR_factor_gt 0.0455
_refine_ls_wR_factor_ref 0.0466
_reflns_number_gt 7585
_reflns_number_total 9585
_reflns_threshold_expression >2sigma(I)
_cod_data_source_file b822675j.txt
_cod_data_source_block p-1
_cod_original_sg_symbol_H-M P-1
_cod_database_code 7001023

loop_
_symmetry_equiv_pos_as_xyz
'x, y, z'
'-x, -y, -z'

loop_
_atom_site_label
_atom_site_type_symbol
_atom_site_fract_x
_atom_site_fract_y
_atom_site_fract_z
_atom_site_U_iso_or_equiv
_atom_site_adp_type
_atom_site_occupancy
_atom_site_symmetry_multiplicity
_atom_site_calc_flag
_atom_site_refinement_flags
_atom_site_disorder_assembly
_atom_site_disorder_group
Pt1 Pt 0.902264(12) 0.561832(11) 0.735734(8) 0.02063(4) Uani 1 1 d . . .
P1 P 0.89981(7) 0.36749(7) 0.80094(5) 0.02059(19) Uani 1 1 d . . .
P2 P 0.88950(7) 0.25993(6) 0.72659(5) 0.02038(19) Uani 1 1 d . . .
P3 P 0.72607(7) 0.39542(6) 0.68056(5) 0.02016(19) Uani 1 1 d . . .
P4 P 0.79683(7) 0.55659(7) 0.64870(5) 0.01977(19) Uani 1 1 d . . .
N1 N 1.1019(2) 0.5510(2) 0.82222(16) 0.0300(7) Uani 1 1 d . A .
N2 N 0.8426(2) 0.8402(2) 0.66205(15) 0.0256(6) Uani 1 1 d . . .
C1 C 1.0552(3) 0.2631(2) 0.82240(18) 0.0232(7) Uani 1 1 d . . .
C2 C 1.0560(3) 0.1886(3) 0.89287(18) 0.0246(8) Uani 1 1 d . . .
C3 C 1.1656(3) 0.1005(3) 0.9108(2) 0.0339(9) Uani 1 1 d . . .
H3 H 1.1647 0.0509 0.9583 0.041 Uiso 1 1 calc R . .
C4 C 1.2759(3) 0.0823(3) 0.8622(2) 0.0356(9) Uani 1 1 d . . .
C5 C 1.2755(3) 0.1578(3) 0.7941(2) 0.0319(9) Uani 1 1 d . . .
H5 H 1.3515 0.1483 0.7607 0.038 Uiso 1 1 calc R . .
C6 C 1.1679(3) 0.2473(3) 0.77245(19) 0.0239(8) Uani 1 1 d . . .
C7 C 0.9390(3) 0.1981(3) 0.94982(19) 0.0376(9) Uani 1 1 d . . .
H7A H 0.8815 0.1685 0.9352 0.056 Uiso 1 1 calc R . .
H7B H 0.8986 0.2841 0.9545 0.056 Uiso 1 1 calc R . .
H7C H 0.9614 0.148 0.9966 0.056 Uiso 1 1 calc R . .
C8 C 1.3926(3) -0.0172(3) 0.8824(2) 0.0536(12) Uani 1 1 d . . .
H8A H 1.3874 -0.097 0.8805 0.08 Uiso 1 1 calc R . .
H8B H 1.4008 -0.018 0.9316 0.08 Uiso 1 1 calc R . .
H8C H 1.4654 -0.0014 0.8482 0.08 Uiso 1 1 calc R . .
C9 C 1.1786(3) 0.3192(3) 0.69593(19) 0.0322(9) Uani 1 1 d . . .
H9A H 1.2664 0.2986 0.6728 0.048 Uiso 1 1 calc R . .
H9B H 1.1461 0.4073 0.6963 0.048 Uiso 1 1 calc R . .
H9C H 1.1303 0.2987 0.6688 0.048 Uiso 1 1 calc R . .
C10 C 0.8359(3) 0.1364(2) 0.79500(17) 0.0220(7) Uani 1 1 d . . .
C11 C 0.7180(3) 0.1482(3) 0.83843(18) 0.0257(8) Uani 1 1 d . . .
C12 C 0.6923(3) 0.0437(3) 0.8841(2) 0.0373(9) Uani 1 1 d . . .
H12 H 0.6131 0.0528 0.9144 0.045 Uiso 1 1 calc R . .
C13 C 0.7774(4) -0.0718(3) 0.8868(2) 0.0451(11) Uani 1 1 d . . .
C14 C 0.8937(3) -0.0813(3) 0.8457(2) 0.0405(10) Uani 1 1 d . . .
H14 H 0.9544 -0.1601 0.8482 0.049 Uiso 1 1 calc R . .
C15 C 0.9263(3) 0.0193(3) 0.80067(19) 0.0280(8) Uani 1 1 d . . .
C16 C 0.6148(3) 0.2679(3) 0.83957(19) 0.0337(9) Uani 1 1 d . . .
H16A H 0.6496 0.3327 0.8386 0.051 Uiso 1 1 calc R . .
H16B H 0.5533 0.2597 0.8838 0.051 Uiso 1 1 calc R . .
H16C H 0.5743 0.2894 0.797 0.051 Uiso 1 1 calc R . .
C17 C 0.7441(4) -0.1841(4) 0.9350(3) 0.0782(16) Uani 1 1 d . . .
H17A H 0.6533 -0.1634 0.9496 0.117 Uiso 1 1 calc R . .
H17B H 0.7835 -0.2101 0.9783 0.117 Uiso 1 1 calc R . .
H17C H 0.774 -0.251 0.9082 0.117 Uiso 1 1 calc R . .
C18 C 1.0599(3) -0.0024(3) 0.7626(2) 0.0362(9) Uani 1 1 d . . .
H18A H 1.109 0.0102 0.7928 0.054 Uiso 1 1 calc R . .
H18B H 1.0629 0.0553 0.7159 0.054 Uiso 1 1 calc R . .
H18C H 1.0945 -0.0868 0.7545 0.054 Uiso 1 1 calc R . .
C19 C 0.7469(3) 0.3622(2) 0.58945(17) 0.0196(7) Uani 1 1 d . . .
C20 C 0.6373(3) 0.3628(2) 0.56973(18) 0.0214(7) Uani 1 1 d . . .
C21 C 0.6401(3) 0.3453(3) 0.50133(19) 0.0275(8) Uani 1 1 d . . .
H21 H 0.5657 0.3443 0.4896 0.033 Uiso 1 1 calc R . .
C22 C 0.7472(3) 0.3293(3) 0.44959(19) 0.0277(8) Uani 1 1 d . . .
C23 C 0.8544(3) 0.3297(2) 0.46941(19) 0.0261(8) Uani 1 1 d . . .
H23 H 0.9291 0.3188 0.4348 0.031 Uiso 1 1 calc R . .
C24 C 0.8576(3) 0.3449(2) 0.53695(18) 0.0201(7) Uani 1 1 d . . .
C25 C 0.5132(3) 0.3824(3) 0.62162(18) 0.0292(8) Uani 1 1 d . . .
H25A H 0.4482 0.3837 0.597 0.044 Uiso 1 1 calc R . .
H25B H 0.4909 0.4608 0.6369 0.044 Uiso 1 1 calc R . .
H25C H 0.5208 0.3152 0.6643 0.044 Uiso 1 1 calc R . .
C26 C 0.7487(3) 0.3136(3) 0.3753(2) 0.0437(10) Uani 1 1 d . . .
H26A H 0.7686 0.3825 0.339 0.066 Uiso 1 1 calc R . .
H26B H 0.6666 0.3115 0.372 0.066 Uiso 1 1 calc R . .
H26C H 0.812 0.2364 0.3661 0.066 Uiso 1 1 calc R . .
C27 C 0.9828(3) 0.3397(3) 0.54983(18) 0.0286(8) Uani 1 1 d . . .
H27A H 1.0229 0.2574 0.5762 0.043 Uiso 1 1 calc R . .
H27B H 0.971 0.4007 0.5785 0.043 Uiso 1 1 calc R . .
H27C H 1.0358 0.3576 0.5031 0.043 Uiso 1 1 calc R . .
C28 C 0.6437(3) 0.6798(2) 0.64613(17) 0.0194(7) Uani 1 1 d . . .
C29 C 0.6101(3) 0.7358(2) 0.57669(17) 0.0190(7) Uani 1 1 d . . .
C30 C 0.5039(3) 0.8382(2) 0.56995(18) 0.0231(7) Uani 1 1 d . . .
H30 H 0.4817 0.8751 0.5232 0.028 Uiso 1 1 calc R . .
C31 C 0.4307(3) 0.8877(3) 0.62841(19) 0.0251(8) Uani 1 1 d . . .
C32 C 0.4602(3) 0.8278(3) 0.69670(19) 0.0267(8) Uani 1 1 d . . .
H32 H 0.408 0.8582 0.738 0.032 Uiso 1 1 calc R . .
C33 C 0.5643(3) 0.7243(2) 0.70673(18) 0.0221(7) Uani 1 1 d . . .
C34 C 0.6832(3) 0.6895(3) 0.50925(17) 0.0262(8) Uani 1 1 d . . .
H34A H 0.6372 0.7328 0.4688 0.039 Uiso 1 1 calc R . .
H34B H 0.6959 0.6012 0.5171 0.039 Uiso 1 1 calc R . .
H34C H 0.7643 0.7044 0.4977 0.039 Uiso 1 1 calc R . .
C35 C 0.3190(3) 1.0007(3) 0.6191(2) 0.0386(9) Uani 1 1 d . . .
H35A H 0.336 1.0549 0.5724 0.058 Uiso 1 1 calc R . .
H35B H 0.3026 1.0443 0.6585 0.058 Uiso 1 1 calc R . .
H35C H 0.246 0.9764 0.6202 0.058 Uiso 1 1 calc R . .
C36 C 0.5844(3) 0.6642(3) 0.78332(18) 0.0329(8) Uani 1 1 d . . .
H36A H 0.6535 0.6832 0.7934 0.049 Uiso 1 1 calc R . .
H36B H 0.6044 0.575 0.7896 0.049 Uiso 1 1 calc R . .
H36C H 0.5083 0.6952 0.817 0.049 Uiso 1 1 calc R . .
C37 C 1.0252(3) 0.5566(2) 0.79263(19) 0.0234(8) Uani 1 1 d . . .
C38 C 0.8665(3) 0.7394(3) 0.69074(18) 0.0245(8) Uani 1 1 d . . .
C39 C 1.1991(3) 0.5295(3) 0.8637(2) 0.0440(11) Uani 1 1 d D . .
C40 C 1.3299(7) 0.5124(7) 0.8006(4) 0.0581(12) Uani 0.529(4) 1 d P A 1
H40A H 1.4031 0.4835 0.8246 0.087 Uiso 0.529(4) 1 calc PR A 1
H40B H 1.3276 0.5915 0.7675 0.087 Uiso 0.529(4) 1 calc PR A 1
H40C H 1.3349 0.4522 0.773 0.087 Uiso 0.529(4) 1 calc PR A 1
C41 C 1.2210(8) 0.4115(8) 0.9120(5) 0.0581(12) Uani 0.529(4) 1 d P A 1
H41A H 1.2343 0.3479 0.8848 0.087 Uiso 0.529(4) 1 calc PR A 1
H41B H 1.1485 0.4118 0.9506 0.087 Uiso 0.529(4) 1 calc PR A 1
H41C H 1.2951 0.3942 0.9334 0.087 Uiso 0.529(4) 1 calc PR A 1
C42 C 1.1887(8) 0.6391(8) 0.8875(5) 0.0581(12) Uani 0.529(4) 1 d P A 1
H42A H 1.1147 0.6569 0.925 0.087 Uiso 0.529(4) 1 calc PR A 1
H42B H 1.1811 0.7086 0.8461 0.087 Uiso 0.529(4) 1 calc PR A 1
H42C H 1.2633 0.6258 0.9075 0.087 Uiso 0.529(4) 1 calc PR A 1
C40A C 1.2788(9) 0.4080(8) 0.8669(6) 0.0581(12) Uani 0.471(4) 1 d P A 2
H40D H 1.2288 0.3514 0.8806 0.087 Uiso 0.471(4) 1 calc PR A 2
H40E H 1.3326 0.3883 0.9031 0.087 Uiso 0.471(4) 1 calc PR A 2
H40F H 1.3305 0.3997 0.8192 0.087 Uiso 0.471(4) 1 calc PR A 2
C41A C 1.1165(7) 0.5248(8) 0.9470(5) 0.0581(12) Uani 0.471(4) 1 d PD A 2
H41D H 1.0764 0.4602 0.9585 0.087 Uiso 0.471(4) 1 calc PR A 2
H41E H 1.0524 0.6043 0.9497 0.087 Uiso 0.471(4) 1 calc PR A 2
H41F H 1.1719 0.5071 0.982 0.087 Uiso 0.471(4) 1 calc PR A 2
C42A C 1.2406(9) 0.6371(9) 0.8489(6) 0.0581(12) Uani 0.471(4) 1 d P A 2
H42D H 1.2936 0.6265 0.884 0.087 Uiso 0.471(4) 1 calc PR A 2
H42E H 1.168 0.7102 0.8532 0.087 Uiso 0.471(4) 1 calc PR A 2
H42F H 1.2884 0.6473 0.7997 0.087 Uiso 0.471(4) 1 calc PR A 2
C43 C 0.8054(3) 0.9673(3) 0.62334(19) 0.0273(8) Uani 1 1 d . . .
C44 C 0.7701(3) 0.9671(3) 0.5532(2) 0.0461(11) Uani 1 1 d . . .
H44A H 0.8423 0.918 0.5242 0.069 Uiso 1 1 calc R . .
H44B H 0.7436 1.0516 0.5257 0.069 Uiso 1 1 calc R . .
H44C H 0.7015 0.9316 0.5642 0.069 Uiso 1 1 calc R . .
C45 C 0.6957(3) 1.0372(3) 0.6722(2) 0.0511(11) Uani 1 1 d . . .
H45A H 0.6248 1.0065 0.6787 0.077 Uiso 1 1 calc R . .
H45B H 0.6723 1.1249 0.6499 0.077 Uiso 1 1 calc R . .
H45C H 0.7191 1.0255 0.7194 0.077 Uiso 1 1 calc R . .
C46 C 0.9170(3) 1.0145(3) 0.6084(2) 0.0401(10) Uani 1 1 d . . .
H46A H 0.9394 1.0118 0.6545 0.06 Uiso 1 1 calc R . .
H46B H 0.8958 1.0993 0.5809 0.06 Uiso 1 1 calc R . .
H46C H 0.9879 0.9626 0.5802 0.06 Uiso 1 1 calc R . .
C100 C 0.5905(4) 0.3951(4) 0.9852(2) 0.0533(11) Uani 1 1 d D . .
H100 H 0.6533 0.3218 0.9751 0.064 Uiso 1 1 calc R . .
C101 C 0.6109(4) 0.5059(5) 0.9579(2) 0.0550(12) Uani 1 1 d D . .
H101 H 0.6885 0.5099 0.9285 0.066 Uiso 1 1 calc R . .
C102 C 0.4777(4) 0.3902(4) 1.0277(2) 0.0525(11) Uani 1 1 d D . .
H102 H 0.4624 0.3132 1.047 0.063 Uiso 1 1 calc R . .

loop_
_atom_site_aniso_label
_atom_site_aniso_U_11
_atom_site_aniso_U_22
_atom_site_aniso_U_33
_atom_site_aniso_U_23
_atom_site_aniso_U_13
_atom_site_aniso_U_12
Pt1 0.02141(7) 0.01646(6) 0.02466(8) -0.00105(5) -0.00921(5) -0.00522(5)
P1 0.0207(5) 0.0175(4) 0.0223(5) 0.0000(3) -0.0076(4) -0.0046(3)
P2 0.0206(5) 0.0172(4) 0.0217(5) -0.0004(3) -0.0048(4) -0.0057(3)
P3 0.0192(4) 0.0182(4) 0.0227(5) -0.0018(3) -0.0053(4) -0.0056(3)
P4 0.0201(5) 0.0169(4) 0.0224(5) -0.0011(3) -0.0068(4) -0.0057(3)
N1 0.0307(18) 0.0230(14) 0.038(2) -0.0030(13) -0.0185(15) -0.0044(12)
N2 0.0309(16) 0.0204(14) 0.0293(18) -0.0033(12) -0.0117(14) -0.0093(12)
C1 0.0245(19) 0.0165(15) 0.030(2) -0.0021(14) -0.0107(16) -0.0060(13)
C2 0.026(2) 0.0218(16) 0.028(2) -0.0023(15) -0.0099(16) -0.0083(15)
C3 0.039(2) 0.0261(18) 0.036(2) 0.0045(16) -0.0206(19) -0.0074(16)
C4 0.032(2) 0.0267(18) 0.053(3) -0.0077(18) -0.023(2) -0.0042(16)
C5 0.0197(19) 0.0316(18) 0.045(3) -0.0115(17) -0.0069(17) -0.0053(15)
C6 0.0193(19) 0.0217(16) 0.033(2) -0.0077(15) -0.0069(16) -0.0057(14)
C7 0.044(2) 0.0333(19) 0.031(2) 0.0031(16) -0.0112(19) -0.0107(17)
C8 0.040(2) 0.043(2) 0.075(4) -0.007(2) -0.032(2) 0.0022(19)
C9 0.025(2) 0.0325(18) 0.034(2) -0.0048(16) 0.0008(17) -0.0087(15)
C10 0.0245(19) 0.0191(15) 0.025(2) 0.0001(13) -0.0108(16) -0.0081(14)
C11 0.028(2) 0.0282(17) 0.023(2) 0.0014(14) -0.0101(16) -0.0131(15)
C12 0.033(2) 0.047(2) 0.034(2) 0.0038(18) -0.0096(18) -0.0212(18)
C13 0.049(3) 0.037(2) 0.052(3) 0.0148(19) -0.022(2) -0.025(2)
C14 0.044(2) 0.0234(17) 0.054(3) 0.0102(17) -0.026(2) -0.0106(17)
C15 0.031(2) 0.0223(16) 0.034(2) 0.0016(15) -0.0172(17) -0.0096(15)
C16 0.030(2) 0.041(2) 0.028(2) -0.0053(16) 0.0038(17) -0.0156(17)
C17 0.083(3) 0.051(3) 0.098(4) 0.037(3) -0.033(3) -0.045(3)
C18 0.033(2) 0.0220(17) 0.051(3) -0.0050(16) -0.0149(19) -0.0016(15)
C19 0.0217(18) 0.0121(14) 0.024(2) -0.0010(13) -0.0067(15) -0.0042(13)
C20 0.0219(19) 0.0154(15) 0.025(2) -0.0023(13) -0.0035(15) -0.0051(13)
C21 0.028(2) 0.0254(17) 0.034(2) -0.0035(15) -0.0121(18) -0.0109(15)
C22 0.031(2) 0.0223(16) 0.031(2) -0.0073(15) -0.0061(18) -0.0078(15)
C23 0.0248(19) 0.0209(16) 0.029(2) -0.0068(14) 0.0024(16) -0.0066(14)
C24 0.0187(18) 0.0129(14) 0.027(2) -0.0034(13) -0.0048(15) -0.0029(13)
C25 0.0193(18) 0.0353(18) 0.034(2) -0.0081(16) -0.0051(16) -0.0075(15)
C26 0.046(2) 0.054(2) 0.036(3) -0.021(2) -0.004(2) -0.0156(19)
C27 0.0239(19) 0.0289(17) 0.030(2) -0.0047(15) 0.0016(16) -0.0095(15)
C28 0.0215(18) 0.0167(14) 0.0214(19) -0.0005(13) -0.0052(15) -0.0089(13)
C29 0.0179(17) 0.0182(15) 0.0213(19) -0.0007(13) -0.0067(15) -0.0061(13)
C30 0.0240(19) 0.0235(16) 0.021(2) 0.0018(14) -0.0098(16) -0.0074(14)
C31 0.0211(18) 0.0220(16) 0.031(2) -0.0039(15) -0.0093(16) -0.0036(14)
C32 0.0237(19) 0.0274(17) 0.026(2) -0.0097(15) 0.0006(16) -0.0045(15)
C33 0.0210(18) 0.0204(15) 0.024(2) -0.0025(14) -0.0060(15) -0.0057(14)
C34 0.0248(19) 0.0312(17) 0.021(2) -0.0025(15) -0.0094(16) -0.0044(14)
C35 0.037(2) 0.0313(19) 0.037(2) -0.0034(17) -0.0091(19) 0.0018(16)
C36 0.032(2) 0.0372(19) 0.024(2) -0.0063(16) -0.0041(17) -0.0033(16)
C37 0.0208(19) 0.0146(15) 0.032(2) 0.0003(14) -0.0066(16) -0.0036(13)
C38 0.0230(19) 0.0233(17) 0.032(2) -0.0097(15) -0.0116(16) -0.0048(14)
C39 0.056(3) 0.0255(18) 0.062(3) -0.0018(18) -0.047(2) -0.0061(17)
C40 0.049(3) 0.068(2) 0.065(4) -0.008(2) -0.037(2) -0.012(2)
C41 0.049(3) 0.068(2) 0.065(4) -0.008(2) -0.037(2) -0.012(2)
C42 0.049(3) 0.068(2) 0.065(4) -0.008(2) -0.037(2) -0.012(2)
C40A 0.049(3) 0.068(2) 0.065(4) -0.008(2) -0.037(2) -0.012(2)
C41A 0.049(3) 0.068(2) 0.065(4) -0.008(2) -0.037(2) -0.012(2)
C42A 0.049(3) 0.068(2) 0.065(4) -0.008(2) -0.037(2) -0.012(2)
C43 0.033(2) 0.0150(15) 0.034(2) -0.0005(14) -0.0151(17) -0.0051(14)
C44 0.066(3) 0.036(2) 0.044(3) 0.0109(18) -0.031(2) -0.0238(19)
C45 0.047(2) 0.0246(19) 0.071(3) -0.0070(19) -0.005(2) -0.0034(17)
C46 0.052(2) 0.0301(18) 0.046(3) -0.0007(17) -0.015(2) -0.0222(17)
C100 0.043(3) 0.065(3) 0.047(3) -0.026(2) -0.022(2) 0.010(2)
C101 0.032(3) 0.101(4) 0.027(3) -0.002(3) -0.007(2) -0.021(3)
C102 0.063(3) 0.056(3) 0.049(3) 0.003(2) -0.033(3) -0.025(2)

loop_
_atom_type_symbol
_atom_type_description
_atom_type_scat_dispersion_real
_atom_type_scat_dispersion_imag
_atom_type_scat_source
Pt Pt -1.7033 8.3905 'International Tables Vol C Tables 4.2.6.8 and 6.1.1.4'
P P 0.1023 0.0942 'International Tables Vol C Tables 4.2.6.8 and 6.1.1.4'
N N 0.0061 0.0033 'International Tables Vol C Tables 4.2.6.8 and 6.1.1.4'
C C 0.0033 0.0016 'International Tables Vol C Tables 4.2.6.8 and 6.1.1.4'
H H 0 0 'International Tables Vol C Tables 4.2.6.8 and 6.1.1.4'

loop_
_geom_angle_atom_site_label_1
_geom_angle_atom_site_label_2
_geom_angle_atom_site_label_3
_geom_angle
_geom_angle_site_symmetry_1
_geom_angle_site_symmetry_3
_geom_angle_publ_flag
C37 Pt1 C38 95.86(11) . . ?
C37 Pt1 P1 89.05(8) . . ?
C38 Pt1 P1 167.62(9) . . ?
C37 Pt1 P4 167.09(9) . . ?
C38 Pt1 P4 84.46(9) . . ?
P1 Pt1 P4 93.29(3) . . ?
C1 P1 P2 94.20(10) . . ?
C1 P1 Pt1 114.01(9) . . ?
P2 P1 Pt1 108.89(4) . . ?
C10 P2 P3 108.21(10) . . ?
C10 P2 P1 99.25(10) . . ?
P3 P2 P1 97.32(4) . . ?
C19 P3 P2 103.88(10) . . ?
C19 P3 P4 99.06(9) . . ?
P2 P3 P4 97.49(4) . . ?
C28 P4 P3 98.12(8) . . ?
C28 P4 Pt1 112.48(10) . . ?
P3 P4 Pt1 111.80(4) . . ?
C37 N1 C39 173.3(3) . . ?
C38 N2 C43 175.9(3) . . ?
C6 C1 C2 118.7(3) . . ?
C6 C1 P1 124.9(2) . . ?
C2 C1 P1 116.2(2) . . ?
C3 C2 C1 119.7(3) . . ?
C3 C2 C7 117.9(3) . . ?
C1 C2 C7 122.3(3) . . ?
C4 C3 C2 122.3(3) . . ?
C3 C4 C5 117.7(3) . . ?
C3 C4 C8 121.0(3) . . ?
C5 C4 C8 121.2(4) . . ?
C4 C5 C6 122.8(3) . . ?
C5 C6 C1 118.8(3) . . ?
C5 C6 C9 117.6(3) . . ?
C1 C6 C9 123.6(3) . . ?
C11 C10 C15 118.7(3) . . ?
C11 C10 P2 127.2(2) . . ?
C15 C10 P2 114.1(2) . . ?
C12 C11 C10 119.2(3) . . ?
C12 C11 C16 116.7(3) . . ?
C10 C11 C16 124.1(3) . . ?
C13 C12 C11 122.5(3) . . ?
C14 C13 C12 117.5(3) . . ?
C14 C13 C17 121.5(3) . . ?
C12 C13 C17 120.9(4) . . ?
C13 C14 C15 122.8(3) . . ?
C14 C15 C10 119.1(3) . . ?
C14 C15 C18 117.4(3) . . ?
C10 C15 C18 123.5(3) . . ?
C20 C19 C24 117.8(3) . . ?
C20 C19 P3 115.0(2) . . ?
C24 C19 P3 127.0(2) . . ?
C21 C20 C19 120.2(3) . . ?
C21 C20 C25 117.8(3) . . ?
C19 C20 C25 122.0(3) . . ?
C22 C21 C20 122.5(3) . . ?
C21 C22 C23 116.9(3) . . ?
C21 C22 C26 122.2(3) . . ?
C23 C22 C26 121.0(3) . . ?
C24 C23 C22 123.2(3) . . ?
C23 C24 C19 119.4(3) . . ?
C23 C24 C27 116.1(3) . . ?
C19 C24 C27 124.4(3) . . ?
C33 C28 C29 118.6(3) . . ?
C33 C28 P4 125.0(2) . . ?
C29 C28 P4 116.3(2) . . ?
C30 C29 C28 119.2(3) . . ?
C30 C29 C34 118.0(3) . . ?
C28 C29 C34 122.8(3) . . ?
C31 C30 C29 122.4(3) . . ?
C30 C31 C32 117.8(3) . . ?
C30 C31 C35 121.2(3) . . ?
C32 C31 C35 121.0(3) . . ?
C31 C32 C33 122.1(3) . . ?
C32 C33 C28 119.6(3) . . ?
C32 C33 C36 117.5(3) . . ?
C28 C33 C36 122.9(3) . . ?
N1 C37 Pt1 175.9(3) . . ?
N2 C38 Pt1 175.9(3) . . ?
C40A C39 C41 39.6(5) . . ?
C40A C39 C42 138.5(5) . . ?
C41 C39 C42 121.5(6) . . ?
C40A C39 C42A 124.8(6) . . ?
C41 C39 C42A 137.3(5) . . ?
C42 C39 C42A 33.6(5) . . ?
C40A C39 N1 109.8(4) . . ?
C41 C39 N1 111.4(4) . . ?
C42 C39 N1 111.7(4) . . ?
C42A C39 N1 111.1(4) . . ?
C40A C39 C41A 102.7(6) . . ?
C42A C39 C41A 104.9(6) . . ?
N1 C39 C41A 100.3(4) . . ?
C41 C39 C40 103.3(5) . . ?
C42 C39 C40 103.1(5) . . ?
N1 C39 C40 103.3(4) . . ?
N2 C43 C45 106.9(3) . . ?
N2 C43 C44 107.1(2) . . ?
C45 C43 C44 112.1(3) . . ?
N2 C43 C46 107.5(2) . . ?
C45 C43 C46 112.1(3) . . ?
C44 C43 C46 111.0(3) . . ?
C101 C100 C102 119.3(4) . . ?
C102 C101 C100 120.6(4) 2_667 . ?
C101 C102 C100 120.1(4) 2_667 . ?

loop_
_geom_bond_atom_site_label_1
_geom_bond_atom_site_label_2
_geom_bond_distance
_geom_bond_site_symmetry_2
_geom_bond_publ_flag
Pt1 C37 1.982(3) . ?
Pt1 C38 1.987(3) . ?
Pt1 P1 2.3193(7) . ?
Pt1 P4 2.3388(8) . ?
P1 C1 1.867(3) . ?
P1 P2 2.2134(11) . ?
P2 C10 1.868(3) . ?
P2 P3 2.2132(11) . ?
P3 C19 1.853(3) . ?
P3 P4 2.2205(10) . ?
P4 C28 1.866(3) . ?
N1 C37 1.147(4) . ?
N1 C39 1.455(4) . ?
N2 C38 1.142(3) . ?
N2 C43 1.455(4) . ?
C1 C6 1.410(4) . ?
C1 C2 1.415(4) . ?
C2 C3 1.386(4) . ?
C2 C7 1.517(4) . ?
C3 C4 1.378(5) . ?
C4 C5 1.381(5) . ?
C4 C8 1.507(4) . ?
C5 C6 1.397(4) . ?
C6 C9 1.500(4) . ?
C10 C11 1.402(4) . ?
C10 C15 1.412(4) . ?
C11 C12 1.396(4) . ?
C11 C16 1.504(4) . ?
C12 C13 1.377(5) . ?
C13 C14 1.373(5) . ?
C13 C17 1.521(4) . ?
C14 C15 1.389(4) . ?
C15 C18 1.508(4) . ?
C19 C20 1.412(4) . ?
C19 C24 1.420(4) . ?
C20 C21 1.388(4) . ?
C20 C25 1.524(4) . ?
C21 C22 1.383(4) . ?
C22 C23 1.391(4) . ?
C22 C26 1.497(5) . ?
C23 C24 1.381(4) . ?
C24 C27 1.511(4) . ?
C28 C33 1.404(4) . ?
C28 C29 1.415(4) . ?
C29 C30 1.398(4) . ?
C29 C34 1.499(4) . ?
C30 C31 1.374(4) . ?
C31 C32 1.387(4) . ?
C31 C35 1.508(4) . ?
C32 C33 1.396(4) . ?
C33 C36 1.501(4) . ?
C39 C40A 1.407(9) . ?
C39 C41 1.437(9) . ?
C39 C42 1.450(9) . ?
C39 C42A 1.453(10) . ?
C39 C41A 1.663(9) . ?
C39 C40 1.689(9) . ?
C43 C45 1.515(5) . ?
C43 C44 1.515(4) . ?
C43 C46 1.521(4) . ?
C100 C101 1.359(5) . ?
C100 C102 1.377(5) . ?
C101 C102 1.345(5) 2_667 ?
C102 C101 1.345(5) 2_667 ?
